data_9000826
loop_
_publ_author_name
'Mellini, M.'
'Merlino, S.'

_publ_section_title
;
 The crystal structure of jagoite
;
_journal_name_full 'American Mineralogist'
_journal_page_first 852
_journal_page_last 858
_journal_volume 66
_journal_year 1981
_chemical_formula_sum 'Cl3 Fe4.5 O41 Pb11 Si12.5'
_chemical_name_mineral Jagoite
_space_group_IT_number 190
_symmetry_space_group_name_Hall 'P -6c -2c'
_symmetry_space_group_name_H-M 'P -6 2 c'
_cell_angle_alpha 90
_cell_angle_beta 90
_cell_angle_gamma 120
_cell_length_a 8.528
_cell_length_b 8.528
_cell_length_c 33.33
_cell_formula_units_Z 2
_cell_volume 2099.231
_database_code_amcsd 0000843
_exptl_crystal_density_diffrn 5.765
_cod_original_formula_sum 'Pb11 Fe4.5 Si12.5 O41 Cl3'
_cod_database_code 9000826

loop_
_space_group_symop_operation_xyz
x,y,z
-x,-x+y,1/2+z
-x+y,-x,1/2-z
y,x,-z
-y,x-y,z
x-y,-y,1/2+z
x,y,1/2-z
-x,-x+y,-z
-x+y,-x,z
y,x,1/2+z
-y,x-y,1/2-z
x-y,-y,-z

loop_
_atom_site_label
_atom_site_fract_x
_atom_site_fract_y
_atom_site_fract_z
_atom_site_occupancy
_atom_site_U_iso_or_equiv
Pb1 0.33333 0.66667 0.33050 1.00000 0.00874
Pb2 0.36790 0.41140 0.42430 1.00000 0.01039
Pb3 -0.11110 0.27720 0.25000 1.00000 0.02394
Fe1 0.00000 0.00000 0.43020 1.00000 0.00304
Si1 0.27500 0.00000 0.00000 0.50000 0.01229
Fe2 0.27500 0.00000 0.00000 0.50000 0.01229
Si2 0.00000 0.00000 0.30310 0.50000 0.01545
Fe3 0.00000 0.00000 0.30310 0.50000 0.01545
Si3 0.66667 0.33333 0.49660 1.00000 0.01013
Si4 0.66667 0.33333 0.33870 1.00000 0.00633
Si5 0.29030 0.02400 0.36260 1.00000 0.00760
O1 0.22500 0.11200 0.39400 1.00000 0.01267
O2 0.10300 0.22200 0.46300 1.00000 0.00507
O3 0.66667 0.33333 0.54300 1.00000 0.00380
O4 0.14900 0.47700 0.52000 1.00000 0.02533
O5 0.17600 0.43400 0.37500 1.00000 0.00380
O6 0.98900 0.18700 0.31900 1.00000 0.02153
O7 0.66667 0.33333 0.29600 1.00000 0.02533
O8 0.86000 0.37000 0.35800 1.00000 0.02786
O9 0.00000 0.00000 0.25000 1.00000 0.07599
Cl 0.33700 0.42000 0.25000 1.00000 0.02660

loop_
_cod_related_entry_id
_cod_related_entry_database
_cod_related_entry_code
1 AMCSD 0000843
